data_4325410
loop_
_publ_author_name
'Richard E. Wilson'

_publ_section_title
;
 Structural Periodicity in Plutonium(IV) Sulfates
;
_journal_name_full 'Inorganic Chemistry'
_journal_page_first 5663
_journal_page_last 5670
_journal_paper_doi 10.1021/ic200384h
_journal_volume 50
_journal_year 2011
_chemical_formula_sum 'H10 K8 O37 Pu2 S8'
_chemical_formula_weight 1655.36
_chemical_name_systematic
; 
 ? 
;
_space_group_IT_number 14
_symmetry_cell_setting monoclinic
_symmetry_space_group_name_Hall '-P 2ybc'
_symmetry_space_group_name_H-M 'P 1 21/c 1'
_atom_sites_solution_hydrogens none
_atom_sites_solution_primary direct
_atom_sites_solution_secondary difmap
_audit_creation_method SHELXL-97
_cell_angle_alpha 90.00
_cell_angle_beta 111.6770(10)
_cell_angle_gamma 90.00
_cell_formula_units_Z 2
_cell_length_a 12.3647(5)
_cell_length_b 11.1094(5)
_cell_length_c 13.4508(6)
_cell_measurement_reflns_used 6418
_cell_measurement_temperature 100(2)
_cell_measurement_theta_max 33.00
_cell_measurement_theta_min 3.08
_cell_volume 1717.00(13)
_computing_structure_refinement 'SHELXL-97 (Sheldrick, 2008)'
_computing_structure_solution 'SHELXS-97 (Sheldrick, 2008)'
_diffrn_ambient_temperature 100(2)
_diffrn_measured_fraction_theta_full 0.992
_diffrn_measured_fraction_theta_max 0.992
_diffrn_measurement_device_type 'BRUKER APEX II'
_diffrn_measurement_method '0.3 deg w/ exposures'
_diffrn_radiation_monochromator graphite
_diffrn_radiation_source 'fine-focus sealed tube'
_diffrn_radiation_type MoK\a
_diffrn_radiation_wavelength 0.71073
_diffrn_reflns_av_R_equivalents 0.0365
_diffrn_reflns_av_sigmaI/netI 0.0295
_diffrn_reflns_limit_h_max 18
_diffrn_reflns_limit_h_min -18
_diffrn_reflns_limit_k_max 16
_diffrn_reflns_limit_k_min -16
_diffrn_reflns_limit_l_max 20
_diffrn_reflns_limit_l_min -20
_diffrn_reflns_number 30441
_diffrn_reflns_theta_full 33.00
_diffrn_reflns_theta_max 33.00
_diffrn_reflns_theta_min 3.08
_exptl_absorpt_coefficient_mu 5.389
_exptl_absorpt_correction_T_max 0.8999
_exptl_absorpt_correction_T_min 0.6148
_exptl_absorpt_correction_type multi-scan
_exptl_absorpt_process_details SADABS
_exptl_crystal_colour green
_exptl_crystal_density_diffrn 3.202
_exptl_crystal_description block
_exptl_crystal_F_000 1548
_exptl_crystal_size_max 0.10
_exptl_crystal_size_mid 0.08
_exptl_crystal_size_min 0.02
_refine_diff_density_max 1.535
_refine_diff_density_min -1.840
_refine_diff_density_rms 0.198
_refine_ls_extinction_method none
_refine_ls_goodness_of_fit_ref 1.021
_refine_ls_hydrogen_treatment none
_refine_ls_matrix_type full
_refine_ls_number_parameters 253
_refine_ls_number_reflns 6418
_refine_ls_number_restraints 0
_refine_ls_restrained_S_all 1.021
_refine_ls_R_factor_all 0.0323
_refine_ls_R_factor_gt 0.0239
_refine_ls_shift/su_max 0.000
_refine_ls_shift/su_mean 0.000
_refine_ls_structure_factor_coef Fsqd
_refine_ls_weighting_details 'calc w=1/[\s^2^(Fo^2^)+(0.0204P)^2^+7.1178P] where P=(Fo^2^+2Fc^2^)/3'
_refine_ls_weighting_scheme calc
_refine_ls_wR_factor_gt 0.0520
_refine_ls_wR_factor_ref 0.0548
_reflns_number_gt 5507
_reflns_number_total 6418
_reflns_threshold_expression >2sigma(I)
_cod_data_source_file ic200384h_si_002_3.cif
_cod_data_source_block potassium
_cod_original_sg_symbol_H-M 'P 21/c'
_cod_database_code 4325410

loop_
_symmetry_equiv_pos_as_xyz
'x, y, z'
'-x, y+1/2, -z+1/2'
'-x, -y, -z'
'x, -y-1/2, z-1/2'

loop_
_atom_site_label
_atom_site_type_symbol
_atom_site_fract_x
_atom_site_fract_y
_atom_site_fract_z
_atom_site_U_iso_or_equiv
_atom_site_adp_type
_atom_site_occupancy
_atom_site_symmetry_multiplicity
_atom_site_calc_flag
_atom_site_refinement_flags
Pu1 Pu 0.217263(10) 0.048748(10) 0.122341(9) 0.00614(3) Uani 1 1 d .
K1 K 0.00659(6) 0.74086(7) 0.14725(6) 0.01460(13) Uani 1 1 d .
K2 K 0.30194(6) 0.34084(7) 0.35967(6) 0.01230(12) Uani 1 1 d .
K3 K 0.52891(7) 0.07301(7) 0.37190(6) 0.01748(15) Uani 1 1 d .
K4 K 0.64190(7) 0.21663(7) 0.14413(6) 0.01471(13) Uani 1 1 d .
S1 S 0.08268(7) 0.60175(7) 0.42419(6) 0.00831(13) Uani 1 1 d .
S2 S 0.32176(7) 0.29073(7) 0.09882(6) 0.01004(14) Uani 1 1 d .
S3 S 0.56426(7) 0.43544(7) 0.38338(6) 0.00865(13) Uani 1 1 d .
S4 S 0.78657(7) 0.49126(7) 0.15764(6) 0.00892(13) Uani 1 1 d .
O1 O 0.0218(7) 0.5717(7) 0.0062(6) 0.0386(17) Uani 0.50 1 d P
O2 O 0.0423(2) 0.1357(2) 0.11144(19) 0.0127(4) Uani 1 1 d .
O3 O 0.0829(2) 0.3684(3) 0.2224(2) 0.0226(6) Uani 1 1 d .
O4 O 0.0935(2) 0.4680(2) 0.43422(19) 0.0118(4) Uani 1 1 d .
O5 O 0.1166(2) 0.0252(2) 0.3727(2) 0.0165(5) Uani 1 1 d .
O6 O 0.1329(2) 0.6514(2) 0.35256(19) 0.0132(4) Uani 1 1 d .
O7 O 0.1425(2) 0.6434(2) 0.53737(18) 0.0104(4) Uani 1 1 d .
O8 O 0.1708(2) 0.5836(2) 0.74121(18) 0.0107(4) Uani 1 1 d .
O9 O 0.2155(2) 0.2279(2) 0.02198(19) 0.0111(4) Uani 1 1 d .
O10 O 0.2408(4) 0.6440(3) 0.1488(3) 0.0476(12) Uani 1 1 d .
O11 O 0.2608(2) 0.1003(2) 0.30490(19) 0.0113(4) Uani 1 1 d .
O12 O 0.2906(3) 0.4023(2) 0.1365(2) 0.0180(5) Uani 1 1 d .
O13 O 0.3415(2) 0.0025(2) 0.02933(18) 0.0103(4) Uani 1 1 d .
O14 O 0.3612(2) 0.2001(2) 0.18930(19) 0.0130(5) Uani 1 1 d .
O15 O 0.4088(2) 0.3064(2) 0.0518(2) 0.0150(5) Uani 1 1 d .
O16 O 0.5421(2) 0.0053(2) 0.1545(2) 0.0134(5) Uani 1 1 d .
O17 O 0.5485(2) 0.3158(2) 0.4189(2) 0.0120(4) Uani 1 1 d .
O18 O 0.6152(2) 0.4296(2) 0.29665(18) 0.0095(4) Uani 1 1 d .
O19 O 0.6941(2) 0.4293(2) 0.07380(19) 0.0153(5) Uani 1 1 d .

loop_
_atom_site_aniso_label
_atom_site_aniso_U_11
_atom_site_aniso_U_22
_atom_site_aniso_U_33
_atom_site_aniso_U_23
_atom_site_aniso_U_13
_atom_site_aniso_U_12
Pu1 0.00613(5) 0.00571(5) 0.00562(5) -0.00030(4) 0.00104(3) 0.00010(4)
K1 0.0125(3) 0.0124(3) 0.0156(3) 0.0024(3) 0.0014(3) -0.0012(2)
K2 0.0121(3) 0.0130(3) 0.0121(3) -0.0027(2) 0.0049(2) -0.0034(2)
K3 0.0193(4) 0.0122(3) 0.0138(3) -0.0018(3) -0.0023(3) 0.0012(3)
K4 0.0147(3) 0.0125(3) 0.0166(3) 0.0028(3) 0.0053(3) -0.0019(2)
S1 0.0075(3) 0.0090(3) 0.0071(3) 0.0015(2) 0.0012(2) -0.0010(2)
S2 0.0125(3) 0.0080(3) 0.0089(3) -0.0004(3) 0.0030(3) -0.0015(3)
S3 0.0077(3) 0.0088(3) 0.0093(3) 0.0000(3) 0.0030(2) -0.0002(2)
S4 0.0106(3) 0.0086(3) 0.0075(3) 0.0008(3) 0.0032(3) -0.0004(3)
O1 0.050(5) 0.040(4) 0.040(4) -0.014(3) 0.032(4) -0.011(3)
O2 0.0091(10) 0.0141(11) 0.0139(11) -0.0050(9) 0.0031(9) -0.0001(9)
O3 0.0174(13) 0.0259(15) 0.0232(14) -0.0057(12) 0.0062(11) 0.0035(11)
O4 0.0148(11) 0.0074(10) 0.0102(10) 0.0003(8) 0.0009(8) -0.0011(8)
O5 0.0179(12) 0.0181(13) 0.0173(12) -0.0053(10) 0.0109(10) -0.0004(10)
O6 0.0118(11) 0.0176(12) 0.0110(10) 0.0054(9) 0.0052(9) -0.0006(9)
O7 0.0108(10) 0.0109(10) 0.0075(9) -0.0004(8) 0.0011(8) -0.0002(8)
O8 0.0133(11) 0.0103(10) 0.0079(10) 0.0027(8) 0.0030(8) 0.0019(8)
O9 0.0108(11) 0.0096(10) 0.0106(10) 0.0005(8) 0.0013(8) 0.0009(8)
O10 0.103(3) 0.0235(16) 0.0213(15) 0.0121(13) 0.0290(19) 0.035(2)
O11 0.0149(11) 0.0090(10) 0.0094(10) -0.0012(8) 0.0039(9) -0.0030(8)
O12 0.0311(15) 0.0076(11) 0.0179(12) -0.0029(9) 0.0122(11) -0.0006(10)
O13 0.0116(10) 0.0112(10) 0.0083(10) 0.0026(8) 0.0038(8) 0.0016(8)
O14 0.0152(11) 0.0115(11) 0.0093(10) 0.0011(8) 0.0009(9) -0.0040(9)
O15 0.0139(11) 0.0159(12) 0.0142(11) 0.0024(9) 0.0040(9) -0.0026(9)
O16 0.0094(11) 0.0128(11) 0.0179(12) -0.0005(9) 0.0049(9) -0.0011(9)
O17 0.0129(11) 0.0095(10) 0.0139(11) 0.0017(8) 0.0051(9) -0.0016(8)
O18 0.0084(10) 0.0117(11) 0.0082(9) -0.0004(8) 0.0027(8) 0.0000(8)
O19 0.0218(13) 0.0119(11) 0.0090(10) 0.0001(9) 0.0020(9) -0.0035(9)

loop_
_atom_type_symbol
_atom_type_description
_atom_type_scat_dispersion_real
_atom_type_scat_dispersion_imag
_atom_type_scat_source
O O 0.0106 0.0060 'International Tables Vol C Tables 4.2.6.8 and 6.1.1.4'
S S 0.1246 0.1234 'International Tables Vol C Tables 4.2.6.8 and 6.1.1.4'
K K 0.2009 0.2494 'International Tables Vol C Tables 4.2.6.8 and 6.1.1.4'
Pu Pu -9.4100 4.3056 'International Tables Vol C Tables 4.2.6.8 and 6.1.1.4'
H H 0.0000 0.0000 'International Tables Vol C Tables 4.2.6.8 and 6.1.1.4'

loop_
_geom_angle_atom_site_label_1
_geom_angle_atom_site_label_2
_geom_angle_atom_site_label_3
_geom_angle
_geom_angle_site_symmetry_1
_geom_angle_site_symmetry_3
O2 Pu1 O18 154.27(8) . 2_645
O2 Pu1 O13 145.82(8) . .
O18 Pu1 O13 59.45(8) 2_645 .
O2 Pu1 O14 106.22(9) . .
O18 Pu1 O14 79.32(8) 2_645 .
O13 Pu1 O14 79.19(9) . .
O2 Pu1 O11 79.38(8) . .
O18 Pu1 O11 80.40(8) 2_645 .
O13 Pu1 O11 130.78(8) . .
O14 Pu1 O11 65.51(8) . .
O2 Pu1 O8 81.39(9) . 4_565
O18 Pu1 O8 74.52(8) 2_645 4_565
O13 Pu1 O8 125.59(8) . 4_565
O14 Pu1 O8 120.91(8) . 4_565
O11 Pu1 O8 58.51(8) . 4_565
O2 Pu1 O9 78.76(9) . .
O18 Pu1 O9 123.28(8) 2_645 .
O13 Pu1 O9 75.85(8) . .
O14 Pu1 O9 58.34(8) . .
O11 Pu1 O9 109.40(8) . .
O8 Pu1 O9 158.55(8) 4_565 .
O2 Pu1 O4 75.70(8) . 4_565
O18 Pu1 O4 123.04(8) 2_645 4_565
O13 Pu1 O4 73.47(8) . 4_565
O14 Pu1 O4 123.02(8) . 4_565
O11 Pu1 O4 155.05(8) . 4_565
O8 Pu1 O4 115.71(8) 4_565 4_565
O9 Pu1 O4 66.86(8) . 4_565
O2 Pu1 O7 98.73(8) . 4_565
O18 Pu1 O7 80.88(8) 2_645 4_565
O13 Pu1 O7 76.69(8) . 4_565
O14 Pu1 O7 154.30(9) . 4_565
O11 Pu1 O7 126.62(8) . 4_565
O8 Pu1 O7 68.40(8) 4_565 4_565
O9 Pu1 O7 122.65(8) . 4_565
O4 Pu1 O7 57.39(8) 4_565 4_565
O2 Pu1 S3 175.27(6) . 2_645
O18 Pu1 S3 29.86(6) 2_645 2_645
O13 Pu1 S3 29.71(6) . 2_645
O14 Pu1 S3 75.61(7) . 2_645
O11 Pu1 S3 105.31(6) . 2_645
O8 Pu1 S3 101.50(6) 4_565 2_645
O9 Pu1 S3 98.86(6) . 2_645
O4 Pu1 S3 99.63(6) 4_565 2_645
O7 Pu1 S3 79.05(6) 4_565 2_645
O2 Pu1 S4 78.48(6) . 2_645
O18 Pu1 S4 76.10(6) 2_645 2_645
O13 Pu1 S4 135.55(6) . 2_645
O14 Pu1 S4 93.35(6) . 2_645
O11 Pu1 S4 29.20(6) . 2_645
O8 Pu1 S4 29.32(6) 4_565 2_645
O9 Pu1 S4 136.09(6) . 2_645
O4 Pu1 S4 139.92(6) 4_565 2_645
O7 Pu1 S4 97.62(6) 4_565 2_645
S3 Pu1 S4 105.88(2) 2_645 2_645
O2 Pu1 S2 92.69(6) . .
O18 Pu1 S2 102.07(6) 2_645 .
O13 Pu1 S2 75.77(6) . .
O14 Pu1 S2 29.17(6) . .
O11 Pu1 S2 87.24(6) . .
O8 Pu1 S2 145.74(6) 4_565 .
O9 Pu1 S2 29.17(6) . .
O4 Pu1 S2 95.02(6) 4_565 .
O7 Pu1 S2 145.65(6) 4_565 .
S3 Pu1 S2 86.98(2) 2_645 .
S4 Pu1 S2 116.43(2) 2_645 .
O6 S1 O2 109.98(14) . 2
O6 S1 O4 113.37(15) . .
O2 S1 O4 109.23(14) 2 .
O6 S1 O7 112.93(15) . .
O2 S1 O7 108.23(14) 2 .
O4 S1 O7 102.78(14) . .
O6 S1 Pu1 124.26(11) . 4_566
O2 S1 Pu1 125.75(10) 2 4_566
O4 S1 Pu1 51.46(9) . 4_566
O7 S1 Pu1 51.65(9) . 4_566
O12 S2 O15 112.88(16) . .
O12 S2 O9 111.10(16) . .
O15 S2 O9 110.85(15) . .
O12 S2 O14 109.66(15) . .
O15 S2 O14 111.14(15) . .
O9 S2 O14 100.54(13) . .
O12 S2 Pu1 122.81(12) . .
O15 S2 Pu1 124.30(11) . .
O9 S2 Pu1 50.82(9) . .
O14 S2 Pu1 49.72(9) . .
O16 S3 O17 113.07(15) 2_655 .
O16 S3 O13 110.43(14) 2_655 2_655
O17 S3 O13 110.77(14) . 2_655
O16 S3 O18 109.47(14) 2_655 .
O17 S3 O18 111.02(14) . .
O13 S3 O18 101.47(13) 2_655 .
O16 S3 Pu1 118.35(11) 2_655 2_655
O17 S3 Pu1 128.57(11) . 2_655
O13 S3 Pu1 51.03(9) 2_655 2_655
O18 S3 Pu1 50.70(9) . 2_655
O19 S4 O5 113.62(16) . 2_655
O19 S4 O11 110.40(15) . 2_655
O5 S4 O11 110.32(15) 2_655 2_655
O19 S4 O8 110.55(14) . 3_666
O5 S4 O8 110.28(15) 2_655 3_666
O11 S4 O8 100.96(13) 2_655 3_666
O19 S4 Pu1 124.39(11) . 2_655
O5 S4 Pu1 121.99(12) 2_655 2_655
O11 S4 Pu1 50.25(9) 2_655 2_655
O8 S4 Pu1 50.72(9) 3_666 2_655
S1 O2 Pu1 138.31(15) 2_545 .
S1 O4 Pu1 99.86(12) . 4_566
S1 O7 Pu1 99.51(12) . 4_566
S4 O8 Pu1 99.96(12) 3_666 4_566
S2 O9 Pu1 100.01(11) . .
S4 O11 Pu1 100.55(12) 2_645 .
S3 O13 Pu1 99.26(11) 2_645 .
S2 O14 Pu1 101.11(12) . .
S3 O18 Pu1 99.43(11) . 2_655

loop_
_geom_bond_atom_site_label_1
_geom_bond_atom_site_label_2
_geom_bond_distance
_geom_bond_site_symmetry_2
Pu1 O2 2.324(2) .
Pu1 O18 2.359(2) 2_645
Pu1 O13 2.369(2) .
Pu1 O14 2.371(2) .
Pu1 O11 2.381(2) .
Pu1 O8 2.393(2) 4_565
Pu1 O9 2.400(2) .
Pu1 O4 2.433(2) 4_565
Pu1 O7 2.437(2) 4_565
Pu1 S3 3.0069(8) 2_645
Pu1 S4 3.0450(8) 2_645
Pu1 S2 3.0493(8) .
S1 O6 1.435(2) .
S1 O2 1.488(2) 2
S1 O4 1.493(2) .
S1 O7 1.499(2) .
S1 Pu1 3.0646(8) 4_566
S2 O12 1.445(3) .
S2 O15 1.446(3) .
S2 O9 1.509(2) .
S2 O14 1.515(3) .
S3 O16 1.448(3) 2_655
S3 O17 1.450(2) .
S3 O13 1.510(2) 2_655
S3 O18 1.518(2) .
S3 Pu1 3.0069(8) 2_655
S4 O19 1.449(3) .
S4 O5 1.451(3) 2_655
S4 O11 1.511(2) 2_655
S4 O8 1.514(2) 3_666
S4 Pu1 3.0450(8) 2_655
O1 O1 1.670(14) 3_565
O2 S1 1.488(2) 2_545
O4 Pu1 2.433(2) 4_566
O5 S4 1.451(3) 2_645
O7 Pu1 2.437(2) 4_566
O8 S4 1.514(2) 3_666
O8 Pu1 2.393(2) 4_566
O11 S4 1.511(2) 2_645
O13 S3 1.510(2) 2_645
O16 S3 1.448(3) 2_645
O18 Pu1 2.359(2) 2_655
